data_7015139
loop_
_publ_author_name
'Luo, Yunjie'
'Fan, Shimin'
'Yang, Jianping'
'Fang, Jianghua'
'Xu, Ping'

_publ_section_title
;
 Rare earth metal bis(amide) complexes bearing amidinate ancillary
 ligands: synthesis, characterization, and performance as catalyst
 precursors for cis-1,4 selective polymerization of isoprene.
;
_journal_issue 12
_journal_name_full 'Dalton transactions (Cambridge, England : 2003)'
_journal_page_first 3053
_journal_page_last 3059
_journal_paper_doi 10.1039/c0dt01241f
_journal_volume 40
_journal_year 2011
_chemical_formula_moiety 'C35 H59 N4 Si4 Y, 0.5(C7 H8)'
_chemical_formula_sum 'C38.5 H63 N4 Si4 Y'
_chemical_formula_weight 783.20
_chemical_name_systematic
;
?
;
_space_group_IT_number 2
_symmetry_cell_setting triclinic
_symmetry_Int_Tables_number 2
_symmetry_space_group_name_Hall '-P 1'
_symmetry_space_group_name_H-M 'P -1'
_atom_sites_solution_hydrogens geom
_atom_sites_solution_primary direct
_atom_sites_solution_secondary difmap
_audit_creation_method SHELXL-97
_cell_angle_alpha 105.451(6)
_cell_angle_beta 109.870(6)
_cell_angle_gamma 98.761(6)
_cell_formula_units_Z 2
_cell_length_a 12.388(5)
_cell_length_b 13.303(5)
_cell_length_c 15.584(6)
_cell_measurement_reflns_used 9456
_cell_measurement_temperature 293(2)
_cell_measurement_theta_max 25.3
_cell_measurement_theta_min 3.1
_cell_volume 2242.9(15)
_computing_cell_refinement CrystalClear
_computing_data_collection CrystalClear
_computing_data_reduction CrystalStructure
_computing_structure_refinement 'SHELXL-97 (Sheldrick, 1997)'
_computing_structure_solution 'SHELXS-97 (Sheldrick, 1990)'
_diffrn_ambient_temperature 293(2)
_diffrn_detector_area_resol_mean 7.31
_diffrn_measured_fraction_theta_full 0.991
_diffrn_measured_fraction_theta_max 0.991
_diffrn_measurement_device_type 'Rigaku Mercury'
_diffrn_measurement_method \w
_diffrn_radiation_monochromator graphite
_diffrn_radiation_source 'fine-focus sealed tube'
_diffrn_radiation_type MoK\a
_diffrn_radiation_wavelength 0.71070
_diffrn_reflns_av_R_equivalents 0.0657
_diffrn_reflns_av_sigmaI/netI 0.0879
_diffrn_reflns_limit_h_max 13
_diffrn_reflns_limit_h_min -14
_diffrn_reflns_limit_k_max 16
_diffrn_reflns_limit_k_min -15
_diffrn_reflns_limit_l_max 18
_diffrn_reflns_limit_l_min -18
_diffrn_reflns_number 21779
_diffrn_reflns_theta_full 25.35
_diffrn_reflns_theta_max 25.35
_diffrn_reflns_theta_min 3.12
_exptl_absorpt_coefficient_mu 1.436
_exptl_absorpt_correction_T_max 0.650
_exptl_absorpt_correction_T_min 0.395
_exptl_absorpt_correction_type multi-scan
_exptl_absorpt_process_details 'Jacobson, R. (1998) Private communication'
_exptl_crystal_colour colorless
_exptl_crystal_density_diffrn 1.160
_exptl_crystal_density_method 'not measured'
_exptl_crystal_description block
_exptl_crystal_F_000 834
_exptl_crystal_size_max 0.80
_exptl_crystal_size_mid 0.60
_exptl_crystal_size_min 0.30
_refine_diff_density_max 0.958
_refine_diff_density_min -0.962
_refine_diff_density_rms 0.085
_refine_ls_extinction_method none
_refine_ls_goodness_of_fit_ref 1.134
_refine_ls_hydrogen_treatment constr
_refine_ls_matrix_type full
_refine_ls_number_parameters 436
_refine_ls_number_reflns 8151
_refine_ls_number_restraints 7
_refine_ls_restrained_S_all 1.134
_refine_ls_R_factor_all 0.1160
_refine_ls_R_factor_gt 0.0903
_refine_ls_shift/su_max 0.001
_refine_ls_shift/su_mean 0.000
_refine_ls_structure_factor_coef Fsqd
_refine_ls_weighting_details 'calc w=1/[\s^2^(Fo^2^)+(0.1085P)^2^+0.3582P] where P=(Fo^2^+2Fc^2^)/3'
_refine_ls_weighting_scheme calc
_refine_ls_wR_factor_gt 0.2126
_refine_ls_wR_factor_ref 0.2297
_reflns_number_gt 6279
_reflns_number_total 8151
_reflns_threshold_expression >2sigma(I)
_cod_data_source_file c0dt01241f.txt
_cod_data_source_block shelxl3
_cod_original_cell_volume 2243.0(14)
_cod_original_formula_sum 'C38.50 H63 N4 Si4 Y'
_cod_database_code 7015139

loop_
_symmetry_equiv_pos_as_xyz
'x, y, z'
'-x, -y, -z'

loop_
_atom_site_label
_atom_site_type_symbol
_atom_site_fract_x
_atom_site_fract_y
_atom_site_fract_z
_atom_site_U_iso_or_equiv
_atom_site_adp_type
_atom_site_occupancy
_atom_site_symmetry_multiplicity
_atom_site_calc_flag
_atom_site_refinement_flags
_atom_site_disorder_assembly
_atom_site_disorder_group
Y1 Y 0.96912(4) 0.75809(4) 0.72615(4) 0.0426(2) Uani 1 1 d . . .
Si1 Si 1.20795(15) 0.99755(14) 0.81289(13) 0.0536(5) Uani 1 1 d . . .
Si2 Si 1.23175(15) 0.77427(14) 0.73167(13) 0.0530(5) Uani 1 1 d . . .
Si3 Si 0.99190(16) 0.67994(14) 0.90814(12) 0.0505(4) Uani 1 1 d . . .
Si4 Si 0.85244(16) 0.49341(13) 0.72156(13) 0.0541(5) Uani 1 1 d . . .
N1 N 0.8152(4) 0.8432(4) 0.6994(3) 0.0485(12) Uani 1 1 d . . .
N2 N 0.8370(4) 0.7381(4) 0.5700(3) 0.0485(12) Uani 1 1 d . . .
N3 N 1.1509(4) 0.8592(4) 0.7652(3) 0.0427(11) Uani 1 1 d . . .
N4 N 0.9332(4) 0.6267(4) 0.7841(3) 0.0452(11) Uani 1 1 d . . .
C1 C 0.7751(5) 0.8022(4) 0.6029(4) 0.0437(13) Uani 1 1 d . . .
C2 C 0.7670(5) 0.9195(5) 0.7465(4) 0.0466(14) Uani 1 1 d . . .
C3 C 0.7014(5) 0.8871(5) 0.7975(4) 0.0535(15) Uani 1 1 d . . .
C4 C 0.6593(6) 0.9638(7) 0.8485(5) 0.0678(19) Uani 1 1 d . . .
H4 H 0.6175 0.9441 0.8836 0.081 Uiso 1 1 calc R . .
C5 C 0.6786(6) 1.0672(7) 0.8475(5) 0.074(2) Uani 1 1 d . . .
H5 H 0.6469 1.1160 0.8797 0.089 Uiso 1 1 calc R . .
C6 C 0.7445(6) 1.1003(5) 0.7994(5) 0.0638(18) Uani 1 1 d . . .
H6 H 0.7601 1.1719 0.8020 0.077 Uiso 1 1 calc R . .
C7 C 0.7881(5) 1.0263(5) 0.7464(5) 0.0556(16) Uani 1 1 d . . .
C8 C 0.6745(6) 0.7724(6) 0.7968(5) 0.0667(18) Uani 1 1 d . . .
H8A H 0.7477 0.7528 0.8203 0.100 Uiso 1 1 calc R . .
H8B H 0.6260 0.7244 0.7317 0.100 Uiso 1 1 calc R . .
H8C H 0.6328 0.7669 0.8379 0.100 Uiso 1 1 calc R . .
C9 C 0.8595(7) 1.0646(6) 0.6946(5) 0.0706(19) Uani 1 1 d . . .
H9A H 0.9193 1.0263 0.6955 0.106 Uiso 1 1 calc R . .
H9B H 0.8970 1.1408 0.7265 0.106 Uiso 1 1 calc R . .
H9C H 0.8076 1.0512 0.6285 0.106 Uiso 1 1 calc R . .
C10 C 0.8007(5) 0.6810(5) 0.4686(4) 0.0508(15) Uani 1 1 d . . .
C11 C 0.6981(6) 0.5933(6) 0.4181(5) 0.0654(18) Uani 1 1 d . . .
C12 C 0.6660(9) 0.5427(7) 0.3187(6) 0.091(3) Uani 1 1 d . . .
H12 H 0.5967 0.4865 0.2826 0.110 Uiso 1 1 calc R . .
C13 C 0.7344(12) 0.5746(9) 0.2749(6) 0.109(4) Uani 1 1 d . . .
H13 H 0.7109 0.5391 0.2087 0.131 Uiso 1 1 calc R . .
C14 C 0.8368(10) 0.6568(9) 0.3231(6) 0.096(3) Uani 1 1 d . . .
H14 H 0.8829 0.6754 0.2905 0.115 Uiso 1 1 calc R . .
C15 C 0.8719(6) 0.7129(6) 0.4221(5) 0.0622(17) Uani 1 1 d . . .
C16 C 0.6228(7) 0.5563(6) 0.4667(6) 0.088(2) Uani 1 1 d . . .
H16A H 0.6654 0.5880 0.5359 0.132 Uiso 1 1 calc R . .
H16B H 0.6040 0.4788 0.4481 0.132 Uiso 1 1 calc R . .
H16C H 0.5504 0.5782 0.4476 0.132 Uiso 1 1 calc R . .
C17 C 0.9799(7) 0.8065(7) 0.4762(6) 0.083(2) Uani 1 1 d . . .
H17A H 0.9568 0.8714 0.4969 0.124 Uiso 1 1 calc R . .
H17B H 1.0205 0.8139 0.4347 0.124 Uiso 1 1 calc R . .
H17C H 1.0321 0.7945 0.5320 0.124 Uiso 1 1 calc R . .
C18 C 0.6704(5) 0.8251(5) 0.5356(4) 0.0456(13) Uani 1 1 d . . .
C19 C 0.5633(5) 0.8110(5) 0.5482(4) 0.0567(16) Uani 1 1 d . . .
H19 H 0.5579 0.7869 0.5978 0.068 Uiso 1 1 calc R . .
C20 C 0.4649(6) 0.8326(6) 0.4874(5) 0.070(2) Uani 1 1 d . . .
H20 H 0.3936 0.8221 0.4957 0.084 Uiso 1 1 calc R . .
C21 C 0.4737(6) 0.8695(7) 0.4149(5) 0.077(2) Uani 1 1 d . . .
H21 H 0.4085 0.8849 0.3745 0.093 Uiso 1 1 calc R . .
C22 C 0.5780(7) 0.8837(7) 0.4020(5) 0.077(2) Uani 1 1 d . . .
H22 H 0.5836 0.9087 0.3529 0.092 Uiso 1 1 calc R . .
C23 C 0.6756(6) 0.8608(5) 0.4619(5) 0.0608(17) Uani 1 1 d . . .
H23 H 0.7458 0.8698 0.4519 0.073 Uiso 1 1 calc R . .
C24 C 1.3703(6) 1.0415(6) 0.8948(6) 0.084(2) Uani 1 1 d . . .
H24A H 1.3827 1.0107 0.9454 0.126 Uiso 1 1 calc R . .
H24B H 1.3958 1.1190 0.9232 0.126 Uiso 1 1 calc R . .
H24C H 1.4154 1.0174 0.8579 0.126 Uiso 1 1 calc R . .
C25 C 1.1306(7) 1.0629(5) 0.8879(5) 0.0684(19) Uani 1 1 d . . .
H25A H 1.0462 1.0311 0.8545 0.103 Uiso 1 1 calc R . .
H25B H 1.1478 1.1391 0.8983 0.103 Uiso 1 1 calc R . .
H25C H 1.1581 1.0520 0.9494 0.103 Uiso 1 1 calc R . .
C26 C 1.1890(7) 1.0558(6) 0.7139(6) 0.084(2) Uani 1 1 d . . .
H26A H 1.2335 1.0284 0.6774 0.126 Uiso 1 1 calc R . .
H26B H 1.2177 1.1332 0.7416 0.126 Uiso 1 1 calc R . .
H26C H 1.1062 1.0357 0.6716 0.126 Uiso 1 1 calc R . .
C27 C 1.3108(6) 0.8147(6) 0.6580(5) 0.075(2) Uani 1 1 d . . .
H27A H 1.2558 0.8283 0.6047 0.113 Uiso 1 1 calc R . .
H27B H 1.3427 0.7574 0.6336 0.113 Uiso 1 1 calc R . .
H27C H 1.3745 0.8791 0.6981 0.113 Uiso 1 1 calc R . .
C28 C 1.1211(6) 0.6403(5) 0.6528(5) 0.0619(17) Uani 1 1 d . . .
H28A H 1.0862 0.6116 0.6905 0.093 Uiso 1 1 calc R . .
H28B H 1.1607 0.5910 0.6270 0.093 Uiso 1 1 calc R . .
H28C H 1.0598 0.6496 0.6003 0.093 Uiso 1 1 calc R . .
C29 C 1.3437(6) 0.7521(6) 0.8364(5) 0.075(2) Uani 1 1 d . . .
H29A H 1.4096 0.8158 0.8716 0.113 Uiso 1 1 calc R . .
H29B H 1.3719 0.6917 0.8124 0.113 Uiso 1 1 calc R . .
H29C H 1.3072 0.7376 0.8786 0.113 Uiso 1 1 calc R . .
C30 C 1.0300(6) 0.8312(5) 0.9395(4) 0.0584(16) Uani 1 1 d . . .
H30A H 1.0931 0.8536 0.9204 0.088 Uiso 1 1 calc R . .
H30B H 1.0553 0.8654 1.0082 0.088 Uiso 1 1 calc R . .
H30C H 0.9610 0.8516 0.9058 0.088 Uiso 1 1 calc R . .
C31 C 1.1325(6) 0.6444(6) 0.9665(5) 0.0715(19) Uani 1 1 d . . .
H31A H 1.1201 0.5675 0.9411 0.107 Uiso 1 1 calc R . .
H31B H 1.1548 0.6670 1.0354 0.107 Uiso 1 1 calc R . .
H31C H 1.1947 0.6804 0.9529 0.107 Uiso 1 1 calc R . .
C32 C 0.8893(7) 0.6449(6) 0.9662(5) 0.0691(19) Uani 1 1 d . . .
H32A H 0.8147 0.6591 0.9355 0.104 Uiso 1 1 calc R . .
H32B H 0.9243 0.6879 1.0340 0.104 Uiso 1 1 calc R . .
H32C H 0.8763 0.5696 0.9591 0.104 Uiso 1 1 calc R . .
C33 C 0.9116(9) 0.3975(6) 0.7814(6) 0.091(3) Uani 1 1 d . . .
H33A H 0.9953 0.4100 0.7962 0.137 Uiso 1 1 calc R . .
H33B H 0.8709 0.3244 0.7384 0.137 Uiso 1 1 calc R . .
H33C H 0.8989 0.4088 0.8403 0.137 Uiso 1 1 calc R . .
C34 C 0.6926(7) 0.4733(7) 0.7068(7) 0.094(3) Uani 1 1 d . . .
H34A H 0.6898 0.5057 0.7687 0.140 Uiso 1 1 calc R . .
H34B H 0.6537 0.3972 0.6821 0.140 Uiso 1 1 calc R . .
H34C H 0.6528 0.5067 0.6622 0.140 Uiso 1 1 calc R . .
C35 C 0.8530(7) 0.4458(6) 0.5969(5) 0.078(2) Uani 1 1 d . . .
H35A H 0.8307 0.4963 0.5647 0.117 Uiso 1 1 calc R . .
H35B H 0.7973 0.3759 0.5600 0.117 Uiso 1 1 calc R . .
H35C H 0.9314 0.4409 0.6023 0.117 Uiso 1 1 calc R . .
C36 C 0.483(3) 0.572(2) 0.053(2) 0.162(4) Uiso 0.50 1 d PD . .
C37 C 0.435(3) 0.466(2) 0.043(2) 0.162(4) Uiso 0.50 1 d PD . .
C38 C 0.436(3) 0.366(2) -0.019(2) 0.162(4) Uiso 0.50 1 d PD . .
C39 C 0.510(3) 0.373(3) -0.068(2) 0.162(4) Uiso 0.50 1 d PD . .
C40 C 0.573(3) 0.480(3) -0.052(2) 0.162(4) Uiso 0.50 1 d PD . .
C41 C 0.568(3) 0.572(3) 0.012(2) 0.162(4) Uiso 0.50 1 d PD . .
C42 C 0.471(3) 0.666(2) 0.126(2) 0.162(4) Uiso 0.50 1 d PD . .

loop_
_atom_site_aniso_label
_atom_site_aniso_U_11
_atom_site_aniso_U_22
_atom_site_aniso_U_33
_atom_site_aniso_U_23
_atom_site_aniso_U_13
_atom_site_aniso_U_12
Y1 0.0363(3) 0.0513(4) 0.0485(4) 0.0276(3) 0.0191(3) 0.0107(2)
Si1 0.0464(9) 0.0556(10) 0.0630(11) 0.0256(9) 0.0254(9) 0.0078(8)
Si2 0.0413(9) 0.0641(11) 0.0600(11) 0.0220(9) 0.0276(8) 0.0133(8)
Si3 0.0558(10) 0.0564(10) 0.0475(10) 0.0281(8) 0.0229(8) 0.0133(8)
Si4 0.0582(11) 0.0464(9) 0.0599(11) 0.0201(8) 0.0279(9) 0.0067(8)
N1 0.054(3) 0.058(3) 0.047(3) 0.027(2) 0.026(2) 0.022(2)
N2 0.041(3) 0.067(3) 0.043(3) 0.025(2) 0.018(2) 0.015(2)
N3 0.041(2) 0.049(3) 0.045(3) 0.019(2) 0.023(2) 0.014(2)
N4 0.053(3) 0.046(3) 0.039(3) 0.017(2) 0.021(2) 0.008(2)
C1 0.034(3) 0.046(3) 0.057(4) 0.026(3) 0.022(3) 0.006(3)
C2 0.037(3) 0.063(4) 0.038(3) 0.018(3) 0.012(3) 0.016(3)
C3 0.043(3) 0.066(4) 0.055(4) 0.030(3) 0.018(3) 0.013(3)
C4 0.065(4) 0.094(6) 0.049(4) 0.020(4) 0.029(3) 0.025(4)
C5 0.053(4) 0.095(6) 0.062(5) 0.007(4) 0.019(4) 0.033(4)
C6 0.056(4) 0.054(4) 0.069(5) 0.010(3) 0.015(4) 0.019(3)
C7 0.048(3) 0.061(4) 0.057(4) 0.027(3) 0.014(3) 0.016(3)
C8 0.059(4) 0.085(5) 0.073(5) 0.039(4) 0.038(4) 0.019(4)
C9 0.073(5) 0.075(5) 0.082(5) 0.047(4) 0.037(4) 0.020(4)
C10 0.049(3) 0.064(4) 0.047(4) 0.023(3) 0.020(3) 0.029(3)
C11 0.062(4) 0.068(4) 0.059(4) 0.021(4) 0.014(4) 0.023(4)
C12 0.097(7) 0.090(6) 0.060(5) 0.003(4) 0.012(5) 0.038(5)
C13 0.155(10) 0.123(8) 0.052(5) 0.014(5) 0.035(6) 0.087(8)
C14 0.127(8) 0.138(8) 0.068(6) 0.054(6) 0.060(6) 0.083(7)
C15 0.068(4) 0.075(4) 0.067(5) 0.036(4) 0.038(4) 0.037(4)
C16 0.061(5) 0.079(5) 0.100(6) 0.023(5) 0.016(4) 0.007(4)
C17 0.070(5) 0.120(7) 0.087(6) 0.058(5) 0.045(4) 0.035(5)
C18 0.039(3) 0.054(3) 0.049(3) 0.024(3) 0.018(3) 0.019(3)
C19 0.044(3) 0.081(4) 0.050(4) 0.032(3) 0.018(3) 0.014(3)
C20 0.048(4) 0.107(6) 0.067(5) 0.041(4) 0.026(4) 0.026(4)
C21 0.060(4) 0.112(6) 0.070(5) 0.044(4) 0.019(4) 0.046(4)
C22 0.086(5) 0.110(6) 0.068(5) 0.061(5) 0.040(4) 0.046(5)
C23 0.058(4) 0.082(5) 0.059(4) 0.040(4) 0.028(3) 0.027(4)
C24 0.052(4) 0.073(5) 0.102(6) 0.014(4) 0.020(4) -0.003(4)
C25 0.082(5) 0.049(4) 0.082(5) 0.021(3) 0.040(4) 0.021(4)
C26 0.090(6) 0.084(5) 0.110(7) 0.061(5) 0.056(5) 0.022(5)
C27 0.053(4) 0.092(5) 0.088(5) 0.024(4) 0.043(4) 0.014(4)
C28 0.056(4) 0.061(4) 0.067(4) 0.009(3) 0.033(3) 0.014(3)
C29 0.061(4) 0.091(5) 0.081(5) 0.034(4) 0.029(4) 0.028(4)
C30 0.072(4) 0.053(4) 0.043(3) 0.011(3) 0.022(3) 0.007(3)
C31 0.073(5) 0.079(5) 0.060(4) 0.029(4) 0.019(4) 0.021(4)
C32 0.088(5) 0.072(4) 0.068(5) 0.039(4) 0.046(4) 0.020(4)
C33 0.138(8) 0.054(4) 0.096(6) 0.038(4) 0.056(6) 0.024(5)
C34 0.072(5) 0.085(6) 0.107(7) 0.014(5) 0.042(5) -0.007(4)
C35 0.087(5) 0.066(4) 0.061(4) 0.006(4) 0.030(4) -0.005(4)

loop_
_atom_type_symbol
_atom_type_description
_atom_type_scat_dispersion_real
_atom_type_scat_dispersion_imag
_atom_type_scat_source
C C 0.0033 0.0016 'International Tables Vol C Tables 4.2.6.8 and 6.1.1.4'
H H 0.0000 0.0000 'International Tables Vol C Tables 4.2.6.8 and 6.1.1.4'
N N 0.0061 0.0033 'International Tables Vol C Tables 4.2.6.8 and 6.1.1.4'
Si Si 0.0817 0.0704 'International Tables Vol C Tables 4.2.6.8 and 6.1.1.4'
Y Y -2.7962 3.5667 'International Tables Vol C Tables 4.2.6.8 and 6.1.1.4'

loop_
_geom_angle_atom_site_label_1
_geom_angle_atom_site_label_2
_geom_angle_atom_site_label_3
_geom_angle
_geom_angle_site_symmetry_1
_geom_angle_site_symmetry_3
_geom_angle_publ_flag
N4 Y1 N3 123.76(16) . . ?
N4 Y1 N1 111.22(17) . . ?
N3 Y1 N1 116.76(17) . . ?
N4 Y1 N2 117.37(17) . . ?
N3 Y1 N2 112.30(17) . . ?
N1 Y1 N2 57.59(16) . . ?
N4 Y1 C1 117.82(17) . . ?
N3 Y1 C1 118.39(16) . . ?
N1 Y1 C1 28.65(16) . . ?
N2 Y1 C1 28.94(16) . . ?
N4 Y1 Si2 105.18(13) . . ?
N3 Y1 Si2 30.71(12) . . ?
N1 Y1 Si2 143.17(12) . . ?
N2 Y1 Si2 109.67(12) . . ?
C1 Y1 Si2 130.63(12) . . ?
N4 Y1 Si3 30.26(12) . . ?
N3 Y1 Si3 104.71(12) . . ?
N1 Y1 Si3 108.15(12) . . ?
N2 Y1 Si3 142.85(12) . . ?
C1 Y1 Si3 129.04(12) . . ?
Si2 Y1 Si3 100.31(5) . . ?
N3 Si1 C26 110.6(3) . . ?
N3 Si1 C24 113.1(3) . . ?
C26 Si1 C24 107.8(4) . . ?
N3 Si1 C25 111.5(3) . . ?
C26 Si1 C25 107.6(4) . . ?
C24 Si1 C25 106.0(4) . . ?
N3 Si2 C27 114.9(3) . . ?
N3 Si2 C28 105.9(3) . . ?
C27 Si2 C28 106.7(3) . . ?
N3 Si2 C29 113.8(3) . . ?
C27 Si2 C29 107.7(3) . . ?
C28 Si2 C29 107.4(3) . . ?
N3 Si2 Y1 41.58(15) . . ?
C27 Si2 Y1 134.6(3) . . ?
C28 Si2 Y1 65.2(2) . . ?
C29 Si2 Y1 117.4(2) . . ?
N4 Si3 C32 115.3(3) . . ?
N4 Si3 C31 113.2(3) . . ?
C32 Si3 C31 107.6(3) . . ?
N4 Si3 C30 105.9(3) . . ?
C32 Si3 C30 107.1(3) . . ?
C31 Si3 C30 107.3(3) . . ?
N4 Si3 Y1 40.97(16) . . ?
C32 Si3 Y1 135.2(2) . . ?
C31 Si3 Y1 116.8(2) . . ?
C30 Si3 Y1 65.86(19) . . ?
N4 Si4 C33 113.7(3) . . ?
N4 Si4 C35 111.3(3) . . ?
C33 Si4 C35 105.7(4) . . ?
N4 Si4 C34 111.6(3) . . ?
C33 Si4 C34 106.6(4) . . ?
C35 Si4 C34 107.7(4) . . ?
C1 N1 C2 122.0(5) . . ?
C1 N1 Y1 94.2(3) . . ?
C2 N1 Y1 143.5(4) . . ?
C1 N2 C10 121.8(5) . . ?
C1 N2 Y1 93.7(3) . . ?
C10 N2 Y1 144.2(4) . . ?
Si2 N3 Si1 122.1(3) . . ?
Si2 N3 Y1 107.7(2) . . ?
Si1 N3 Y1 130.0(2) . . ?
Si3 N4 Si4 122.2(3) . . ?
Si3 N4 Y1 108.8(2) . . ?
Si4 N4 Y1 128.9(2) . . ?
N1 C1 N2 114.5(5) . . ?
N1 C1 C18 123.4(5) . . ?
N2 C1 C18 122.0(5) . . ?
N1 C1 Y1 57.1(3) . . ?
N2 C1 Y1 57.4(3) . . ?
C18 C1 Y1 179.4(4) . . ?
C7 C2 C3 120.5(6) . . ?
C7 C2 N1 121.2(5) . . ?
C3 C2 N1 118.3(5) . . ?
C4 C3 C2 118.5(6) . . ?
C4 C3 C8 119.9(6) . . ?
C2 C3 C8 121.7(6) . . ?
C5 C4 C3 121.1(7) . . ?
C5 C4 H4 119.4 . . ?
C3 C4 H4 119.4 . . ?
C4 C5 C6 120.8(7) . . ?
C4 C5 H5 119.6 . . ?
C6 C5 H5 119.6 . . ?
C5 C6 C7 120.3(7) . . ?
C5 C6 H6 119.8 . . ?
C7 C6 H6 119.8 . . ?
C2 C7 C6 118.7(6) . . ?
C2 C7 C9 122.1(6) . . ?
C6 C7 C9 119.1(6) . . ?
C3 C8 H8A 109.5 . . ?
C3 C8 H8B 109.5 . . ?
H8A C8 H8B 109.5 . . ?
C3 C8 H8C 109.5 . . ?
H8A C8 H8C 109.5 . . ?
H8B C8 H8C 109.5 . . ?
C7 C9 H9A 109.5 . . ?
C7 C9 H9B 109.5 . . ?
H9A C9 H9B 109.5 . . ?
C7 C9 H9C 109.5 . . ?
H9A C9 H9C 109.5 . . ?
H9B C9 H9C 109.5 . . ?
C15 C10 C11 121.2(6) . . ?
C15 C10 N2 118.3(6) . . ?
C11 C10 N2 120.5(6) . . ?
C12 C11 C10 117.6(8) . . ?
C12 C11 C16 120.3(8) . . ?
C10 C11 C16 122.1(6) . . ?
C13 C12 C11 120.6(9) . . ?
C13 C12 H12 119.7 . . ?
C11 C12 H12 119.7 . . ?
C12 C13 C14 122.9(9) . . ?
C12 C13 H13 118.5 . . ?
C14 C13 H13 118.5 . . ?
C13 C14 C15 119.3(9) . . ?
C13 C14 H14 120.4 . . ?
C15 C14 H14 120.4 . . ?
C14 C15 C10 118.4(8) . . ?
C14 C15 C17 120.9(8) . . ?
C10 C15 C17 120.7(6) . . ?
C11 C16 H16A 109.5 . . ?
C11 C16 H16B 109.5 . . ?
H16A C16 H16B 109.5 . . ?
C11 C16 H16C 109.5 . . ?
H16A C16 H16C 109.5 . . ?
H16B C16 H16C 109.5 . . ?
C15 C17 H17A 109.5 . . ?
C15 C17 H17B 109.5 . . ?
H17A C17 H17B 109.5 . . ?
C15 C17 H17C 109.5 . . ?
H17A C17 H17C 109.5 . . ?
H17B C17 H17C 109.5 . . ?
C23 C18 C19 118.3(5) . . ?
C23 C18 C1 122.4(5) . . ?
C19 C18 C1 119.4(5) . . ?
C20 C19 C18 120.7(6) . . ?
C20 C19 H19 119.6 . . ?
C18 C19 H19 119.6 . . ?
C21 C20 C19 119.5(6) . . ?
C21 C20 H20 120.3 . . ?
C19 C20 H20 120.3 . . ?
C22 C21 C20 120.3(6) . . ?
C22 C21 H21 119.9 . . ?
C20 C21 H21 119.9 . . ?
C21 C22 C23 120.1(7) . . ?
C21 C22 H22 119.9 . . ?
C23 C22 H22 119.9 . . ?
C18 C23 C22 121.1(6) . . ?
C18 C23 H23 119.4 . . ?
C22 C23 H23 119.4 . . ?
Si1 C24 H24A 109.5 . . ?
Si1 C24 H24B 109.5 . . ?
H24A C24 H24B 109.5 . . ?
Si1 C24 H24C 109.5 . . ?
H24A C24 H24C 109.5 . . ?
H24B C24 H24C 109.5 . . ?
Si1 C25 H25A 109.5 . . ?
Si1 C25 H25B 109.5 . . ?
H25A C25 H25B 109.5 . . ?
Si1 C25 H25C 109.5 . . ?
H25A C25 H25C 109.5 . . ?
H25B C25 H25C 109.5 . . ?
Si1 C26 H26A 109.5 . . ?
Si1 C26 H26B 109.5 . . ?
H26A C26 H26B 109.5 . . ?
Si1 C26 H26C 109.5 . . ?
H26A C26 H26C 109.5 . . ?
H26B C26 H26C 109.5 . . ?
Si2 C27 H27A 109.5 . . ?
Si2 C27 H27B 109.5 . . ?
H27A C27 H27B 109.5 . . ?
Si2 C27 H27C 109.5 . . ?
H27A C27 H27C 109.5 . . ?
H27B C27 H27C 109.5 . . ?
Si2 C28 H28A 109.5 . . ?
Si2 C28 H28B 109.5 . . ?
H28A C28 H28B 109.5 . . ?
Si2 C28 H28C 109.5 . . ?
H28A C28 H28C 109.5 . . ?
H28B C28 H28C 109.5 . . ?
Si2 C29 H29A 109.5 . . ?
Si2 C29 H29B 109.5 . . ?
H29A C29 H29B 109.5 . . ?
Si2 C29 H29C 109.5 . . ?
H29A C29 H29C 109.5 . . ?
H29B C29 H29C 109.5 . . ?
Si3 C30 H30A 109.5 . . ?
Si3 C30 H30B 109.5 . . ?
H30A C30 H30B 109.5 . . ?
Si3 C30 H30C 109.5 . . ?
H30A C30 H30C 109.5 . . ?
H30B C30 H30C 109.5 . . ?
Si3 C31 H31A 109.5 . . ?
Si3 C31 H31B 109.5 . . ?
H31A C31 H31B 109.5 . . ?
Si3 C31 H31C 109.5 . . ?
H31A C31 H31C 109.5 . . ?
H31B C31 H31C 109.5 . . ?
Si3 C32 H32A 109.5 . . ?
Si3 C32 H32B 109.5 . . ?
H32A C32 H32B 109.5 . . ?
Si3 C32 H32C 109.5 . . ?
H32A C32 H32C 109.5 . . ?
H32B C32 H32C 109.5 . . ?
Si4 C33 H33A 109.5 . . ?
Si4 C33 H33B 109.5 . . ?
H33A C33 H33B 109.5 . . ?
Si4 C33 H33C 109.5 . . ?
H33A C33 H33C 109.5 . . ?
H33B C33 H33C 109.5 . . ?
Si4 C34 H34A 109.5 . . ?
Si4 C34 H34B 109.5 . . ?
H34A C34 H34B 109.5 . . ?
Si4 C34 H34C 109.5 . . ?
H34A C34 H34C 109.5 . . ?
H34B C34 H34C 109.5 . . ?
Si4 C35 H35A 109.5 . . ?
Si4 C35 H35B 109.5 . . ?
H35A C35 H35B 109.5 . . ?
Si4 C35 H35C 109.5 . . ?
H35A C35 H35C 109.5 . . ?
H35B C35 H35C 109.5 . . ?
C39 C36 C40 129(6) 2_665 2_665 ?
C39 C36 C37 155(5) 2_665 . ?
C40 C36 C37 27(3) 2_665 . ?
C39 C36 C41 97(4) 2_665 . ?
C40 C36 C41 134(3) 2_665 . ?
C37 C36 C41 109(2) . . ?
C39 C36 C42 36(3) 2_665 . ?
C40 C36 C42 98(4) 2_665 . ?
C37 C36 C42 120(3) . . ?
C41 C36 C42 128(3) . . ?
C39 C36 C38 66(4) 2_665 2_665 ?
C40 C36 C38 159(4) 2_665 2_665 ?
C37 C36 C38 139(2) . 2_665 ?
C41 C36 C38 31.6(16) . 2_665 ?
C42 C36 C38 100(3) . 2_665 ?
C39 C36 C41 165(7) 2_665 2_665 ?
C40 C36 C41 48(2) 2_665 2_665 ?
C37 C36 C41 27.2(18) . 2_665 ?
C41 C36 C41 86(2) . 2_665 ?
C42 C36 C41 145(3) . 2_665 ?
C38 C36 C41 114(3) 2_665 2_665 ?
C40 C37 C41 122(6) 2_665 2_665 ?
C40 C37 C36 34(4) 2_665 . ?
C41 C37 C36 105(4) 2_665 . ?
C40 C37 C38 152(6) 2_665 . ?
C41 C37 C38 30(3) 2_665 . ?
C36 C37 C38 130(3) . . ?
C40 C37 C39 27(4) 2_665 2_665 ?
C41 C37 C39 112(4) 2_665 2_665 ?
C36 C37 C39 8.2(16) . 2_665 ?
C38 C37 C39 138(2) . 2_665 ?
C41 C38 C39 92(4) 2_665 . ?
C41 C38 C37 33(3) 2_665 . ?
C39 C38 C37 116(3) . . ?
C41 C38 C36 67(3) 2_665 2_665 ?
C39 C38 C36 26.5(17) . 2_665 ?
C37 C38 C36 90(2) . 2_665 ?
C36 C39 C42 122(5) 2_665 2_665 ?
C36 C39 C38 88(5) 2_665 . ?
C42 C39 C38 146(4) 2_665 . ?
C36 C39 C40 30(4) 2_665 . ?
C42 C39 C40 97(3) 2_665 . ?
C38 C39 C40 116(3) . . ?
C36 C39 C41 59(3) 2_665 2_665 ?
C42 C39 C41 158(4) 2_665 2_665 ?
C38 C39 C41 29.5(19) . 2_665 ?
C40 C39 C41 88(2) . 2_665 ?
C36 C39 C37 17(3) 2_665 2_665 ?
C42 C39 C37 106(3) 2_665 2_665 ?
C38 C39 C37 105(2) . 2_665 ?
C40 C39 C37 13(2) . 2_665 ?
C41 C39 C37 76.0(16) 2_665 2_665 ?
C37 C40 C36 118(6) 2_665 2_665 ?
C37 C40 C41 32(4) 2_665 . ?
C36 C40 C41 103(4) 2_665 . ?
C37 C40 C39 140(6) 2_665 . ?
C36 C40 C39 22(3) 2_665 . ?
C41 C40 C39 124(3) . . ?
C37 C40 C42 152(6) 2_665 2_665 ?
C36 C40 C42 54(3) 2_665 2_665 ?
C41 C40 C42 157(3) . 2_665 ?
C39 C40 C42 33.8(16) . 2_665 ?
C38 C41 C37 117(6) 2_665 2_665 ?
C38 C41 C40 144(5) 2_665 . ?
C37 C41 C40 27(3) 2_665 . ?
C38 C41 C36 82(3) 2_665 . ?
C37 C41 C36 132(5) 2_665 . ?
C40 C41 C36 123(3) . . ?
C38 C41 C39 58(3) 2_665 2_665 ?
C37 C41 C39 144(5) 2_665 2_665 ?
C40 C41 C39 145(3) . 2_665 ?
C36 C41 C39 24.4(15) . 2_665 ?
C38 C41 C36 153(5) 2_665 2_665 ?
C37 C41 C36 48(3) 2_665 2_665 ?
C40 C41 C36 28.7(18) . 2_665 ?
C36 C41 C36 94(2) . 2_665 ?
C39 C41 C36 117(3) 2_665 2_665 ?
C39 C42 C36 22(2) 2_665 . ?
C39 C42 C40 49(2) 2_665 2_665 ?
C36 C42 C40 28.6(18) . 2_665 ?

loop_
_geom_bond_atom_site_label_1
_geom_bond_atom_site_label_2
_geom_bond_distance
_geom_bond_site_symmetry_2
_geom_bond_publ_flag
Y1 N4 2.225(5) . ?
Y1 N3 2.228(5) . ?
Y1 N1 2.337(5) . ?
Y1 N2 2.343(5) . ?
Y1 C1 2.775(6) . ?
Y1 Si2 3.198(2) . ?
Y1 Si3 3.212(2) . ?
Si1 N3 1.719(5) . ?
Si1 C26 1.867(7) . ?
Si1 C24 1.875(7) . ?
Si1 C25 1.875(7) . ?
Si2 N3 1.714(5) . ?
Si2 C27 1.870(7) . ?
Si2 C28 1.874(6) . ?
Si2 C29 1.875(7) . ?
Si3 N4 1.710(5) . ?
Si3 C32 1.865(7) . ?
Si3 C31 1.867(7) . ?
Si3 C30 1.881(6) . ?
Si4 N4 1.723(5) . ?
Si4 C33 1.867(8) . ?
Si4 C35 1.879(7) . ?
Si4 C34 1.882(8) . ?
N1 C1 1.334(7) . ?
N1 C2 1.418(7) . ?
N2 C1 1.346(7) . ?
N2 C10 1.432(7) . ?
C1 C18 1.497(8) . ?
C2 C7 1.405(8) . ?
C2 C3 1.412(8) . ?
C3 C4 1.398(9) . ?
C3 C8 1.508(9) . ?
C4 C5 1.365(11) . ?
C4 H4 0.9300 . ?
C5 C6 1.380(10) . ?
C5 H5 0.9300 . ?
C6 C7 1.406(9) . ?
C6 H6 0.9300 . ?
C7 C9 1.504(9) . ?
C8 H8A 0.9600 . ?
C8 H8B 0.9600 . ?
C8 H8C 0.9600 . ?
C9 H9A 0.9600 . ?
C9 H9B 0.9600 . ?
C9 H9C 0.9600 . ?
C10 C15 1.402(9) . ?
C10 C11 1.405(9) . ?
C11 C12 1.399(10) . ?
C11 C16 1.492(11) . ?
C12 C13 1.342(14) . ?
C12 H12 0.9300 . ?
C13 C14 1.365(14) . ?
C13 H13 0.9300 . ?
C14 C15 1.400(11) . ?
C14 H14 0.9300 . ?
C15 C17 1.489(10) . ?
C16 H16A 0.9600 . ?
C16 H16B 0.9600 . ?
C16 H16C 0.9600 . ?
C17 H17A 0.9600 . ?
C17 H17B 0.9600 . ?
C17 H17C 0.9600 . ?
C18 C23 1.371(8) . ?
C18 C19 1.399(8) . ?
C19 C20 1.390(9) . ?
C19 H19 0.9300 . ?
C20 C21 1.377(10) . ?
C20 H20 0.9300 . ?
C21 C22 1.367(10) . ?
C21 H21 0.9300 . ?
C22 C23 1.387(9) . ?
C22 H22 0.9300 . ?
C23 H23 0.9300 . ?
C24 H24A 0.9600 . ?
C24 H24B 0.9600 . ?
C24 H24C 0.9600 . ?
C25 H25A 0.9600 . ?
C25 H25B 0.9600 . ?
C25 H25C 0.9600 . ?
C26 H26A 0.9600 . ?
C26 H26B 0.9600 . ?
C26 H26C 0.9600 . ?
C27 H27A 0.9600 . ?
C27 H27B 0.9600 . ?
C27 H27C 0.9600 . ?
C28 H28A 0.9600 . ?
C28 H28B 0.9600 . ?
C28 H28C 0.9600 . ?
C29 H29A 0.9600 . ?
C29 H29B 0.9600 . ?
C29 H29C 0.9600 . ?
C30 H30A 0.9600 . ?
C30 H30B 0.9600 . ?
C30 H30C 0.9600 . ?
C31 H31A 0.9600 . ?
C31 H31B 0.9600 . ?
C31 H31C 0.9600 . ?
C32 H32A 0.9600 . ?
C32 H32B 0.9600 . ?
C32 H32C 0.9600 . ?
C33 H33A 0.9600 . ?
C33 H33B 0.9600 . ?
C33 H33C 0.9600 . ?
C34 H34A 0.9600 . ?
C34 H34B 0.9600 . ?
C34 H34C 0.9600 . ?
C35 H35A 0.9600 . ?
C35 H35B 0.9600 . ?
C35 H35C 0.9600 . ?
C36 C39 0.68(4) 2_665 ?
C36 C40 0.90(4) 2_665 ?
C36 C37 1.396(18) . ?
C36 C41 1.407(18) . ?
C36 C42 1.511(18) . ?
C36 C38 1.52(5) 2_665 ?
C36 C41 1.82(4) 2_665 ?
C37 C40 0.73(4) 2_665 ?
C37 C41 0.86(4) 2_665 ?
C37 C38 1.419(18) . ?
C37 C39 2.03(4) 2_665 ?
C38 C41 0.80(4) 2_665 ?
C38 C39 1.387(18) . ?
C38 C36 1.52(5) 2_665 ?
C39 C36 0.68(4) 2_665 ?
C39 C42 1.04(4) 2_665 ?
C39 C40 1.421(18) . ?
C39 C41 1.63(5) 2_665 ?
C39 C37 2.03(4) 2_665 ?
C40 C37 0.73(4) 2_665 ?
C40 C36 0.90(4) 2_665 ?
C40 C41 1.384(18) . ?
C40 C42 1.86(4) 2_665 ?
C41 C38 0.80(4) 2_665 ?
C41 C37 0.86(4) 2_665 ?
C41 C39 1.63(5) 2_665 ?
C41 C36 1.82(4) 2_665 ?
C42 C39 1.04(4) 2_665 ?
C42 C40 1.86(4) 2_665 ?

loop_
_geom_torsion_atom_site_label_1
_geom_torsion_atom_site_label_2
_geom_torsion_atom_site_label_3
_geom_torsion_atom_site_label_4
_geom_torsion
_geom_torsion_site_symmetry_1
_geom_torsion_site_symmetry_2
_geom_torsion_site_symmetry_3
_geom_torsion_site_symmetry_4
_geom_torsion_publ_flag
N4 Y1 Si2 N3 -132.1(3) . . . . ?
N1 Y1 Si2 N3 39.0(3) . . . . ?
N2 Y1 Si2 N3 100.8(3) . . . . ?
C1 Y1 Si2 N3 77.4(3) . . . . ?
Si3 Y1 Si2 N3 -101.5(2) . . . . ?
N4 Y1 Si2 C27 150.5(4) . . . . ?
N3 Y1 Si2 C27 -77.4(4) . . . . ?
N1 Y1 Si2 C27 -38.4(4) . . . . ?
N2 Y1 Si2 C27 23.4(4) . . . . ?
C1 Y1 Si2 C27 0.0(4) . . . . ?
Si3 Y1 Si2 C27 -178.8(3) . . . . ?
N4 Y1 Si2 C28 61.1(3) . . . . ?
N3 Y1 Si2 C28 -166.7(4) . . . . ?
N1 Y1 Si2 C28 -127.8(3) . . . . ?
N2 Y1 Si2 C28 -65.9(3) . . . . ?
C1 Y1 Si2 C28 -89.3(3) . . . . ?
Si3 Y1 Si2 C28 91.8(3) . . . . ?
N4 Y1 Si2 C29 -36.4(3) . . . . ?
N3 Y1 Si2 C29 95.7(4) . . . . ?
N1 Y1 Si2 C29 134.7(3) . . . . ?
N2 Y1 Si2 C29 -163.5(3) . . . . ?
C1 Y1 Si2 C29 173.1(3) . . . . ?
Si3 Y1 Si2 C29 -5.8(3) . . . . ?
N3 Y1 Si3 N4 -133.7(3) . . . . ?
N1 Y1 Si3 N4 101.2(3) . . . . ?
N2 Y1 Si3 N4 41.3(3) . . . . ?
C1 Y1 Si3 N4 78.6(3) . . . . ?
Si2 Y1 Si3 N4 -102.5(3) . . . . ?
N4 Y1 Si3 C32 -76.4(4) . . . . ?
N3 Y1 Si3 C32 149.9(4) . . . . ?
N1 Y1 Si3 C32 24.7(4) . . . . ?
N2 Y1 Si3 C32 -35.2(4) . . . . ?
C1 Y1 Si3 C32 2.2(4) . . . . ?
Si2 Y1 Si3 C32 -178.9(3) . . . . ?
N4 Y1 Si3 C31 95.2(4) . . . . ?
N3 Y1 Si3 C31 -38.4(3) . . . . ?
N1 Y1 Si3 C31 -163.6(3) . . . . ?
N2 Y1 Si3 C31 136.5(3) . . . . ?
C1 Y1 Si3 C31 173.8(3) . . . . ?
Si2 Y1 Si3 C31 -7.3(3) . . . . ?
N4 Y1 Si3 C30 -166.7(4) . . . . ?
N3 Y1 Si3 C30 59.6(3) . . . . ?
N1 Y1 Si3 C30 -65.6(3) . . . . ?
N2 Y1 Si3 C30 -125.5(3) . . . . ?
C1 Y1 Si3 C30 -88.2(3) . . . . ?
Si2 Y1 Si3 C30 90.8(2) . . . . ?
N4 Y1 N1 C1 -109.5(3) . . . . ?
N3 Y1 N1 C1 100.8(3) . . . . ?
N2 Y1 N1 C1 0.2(3) . . . . ?
Si2 Y1 N1 C1 79.7(4) . . . . ?
Si3 Y1 N1 C1 -141.5(3) . . . . ?
N4 Y1 N1 C2 77.7(7) . . . . ?
N3 Y1 N1 C2 -72.0(7) . . . . ?
N2 Y1 N1 C2 -172.5(7) . . . . ?
C1 Y1 N1 C2 -172.8(9) . . . . ?
Si2 Y1 N1 C2 -93.1(7) . . . . ?
Si3 Y1 N1 C2 45.7(7) . . . . ?
N4 Y1 N2 C1 98.6(3) . . . . ?
N3 Y1 N2 C1 -108.7(3) . . . . ?
N1 Y1 N2 C1 -0.2(3) . . . . ?
Si2 Y1 N2 C1 -141.5(3) . . . . ?
Si3 Y1 N2 C1 76.6(4) . . . . ?
N4 Y1 N2 C10 -73.7(7) . . . . ?
N3 Y1 N2 C10 79.0(7) . . . . ?
N1 Y1 N2 C10 -172.6(7) . . . . ?
C1 Y1 N2 C10 -172.4(9) . . . . ?
Si2 Y1 N2 C10 46.1(7) . . . . ?
Si3 Y1 N2 C10 -95.7(7) . . . . ?
C27 Si2 N3 Si1 -46.4(4) . . . . ?
C28 Si2 N3 Si1 -163.9(3) . . . . ?
C29 Si2 N3 Si1 78.4(4) . . . . ?
Y1 Si2 N3 Si1 -176.4(4) . . . . ?
C27 Si2 N3 Y1 130.0(3) . . . . ?
C28 Si2 N3 Y1 12.5(3) . . . . ?
C29 Si2 N3 Y1 -105.2(3) . . . . ?
C26 Si1 N3 Si2 84.1(4) . . . . ?
C24 Si1 N3 Si2 -37.0(4) . . . . ?
C25 Si1 N3 Si2 -156.3(3) . . . . ?
C26 Si1 N3 Y1 -91.5(4) . . . . ?
C24 Si1 N3 Y1 147.5(4) . . . . ?
C25 Si1 N3 Y1 28.2(4) . . . . ?
N4 Y1 N3 Si2 59.4(3) . . . . ?
N1 Y1 N3 Si2 -155.0(2) . . . . ?
N2 Y1 N3 Si2 -91.3(2) . . . . ?
C1 Y1 N3 Si2 -122.7(2) . . . . ?
Si3 Y1 N3 Si2 85.4(2) . . . . ?
N4 Y1 N3 Si1 -124.6(3) . . . . ?
N1 Y1 N3 Si1 21.0(4) . . . . ?
N2 Y1 N3 Si1 84.8(3) . . . . ?
C1 Y1 N3 Si1 53.4(4) . . . . ?
Si2 Y1 N3 Si1 176.0(5) . . . . ?
Si3 Y1 N3 Si1 -98.5(3) . . . . ?
C32 Si3 N4 Si4 -45.4(4) . . . . ?
C31 Si3 N4 Si4 79.1(4) . . . . ?
C30 Si3 N4 Si4 -163.6(3) . . . . ?
Y1 Si3 N4 Si4 -176.2(5) . . . . ?
C32 Si3 N4 Y1 130.8(3) . . . . ?
C31 Si3 N4 Y1 -104.7(3) . . . . ?
C30 Si3 N4 Y1 12.6(3) . . . . ?
C33 Si4 N4 Si3 -38.3(5) . . . . ?
C35 Si4 N4 Si3 -157.4(4) . . . . ?
C34 Si4 N4 Si3 82.3(5) . . . . ?
C33 Si4 N4 Y1 146.4(4) . . . . ?
C35 Si4 N4 Y1 27.2(5) . . . . ?
C34 Si4 N4 Y1 -93.0(4) . . . . ?
N3 Y1 N4 Si3 57.3(3) . . . . ?
N1 Y1 N4 Si3 -89.9(3) . . . . ?
N2 Y1 N4 Si3 -153.3(2) . . . . ?
C1 Y1 N4 Si3 -120.6(2) . . . . ?
Si2 Y1 N4 Si3 84.4(2) . . . . ?
N3 Y1 N4 Si4 -126.8(3) . . . . ?
N1 Y1 N4 Si4 86.0(3) . . . . ?
N2 Y1 N4 Si4 22.5(4) . . . . ?
C1 Y1 N4 Si4 55.3(4) . . . . ?
Si2 Y1 N4 Si4 -99.7(3) . . . . ?
Si3 Y1 N4 Si4 175.8(5) . . . . ?
C2 N1 C1 N2 174.5(5) . . . . ?
Y1 N1 C1 N2 -0.4(5) . . . . ?
C2 N1 C1 C18 -5.2(8) . . . . ?
Y1 N1 C1 C18 179.8(5) . . . . ?
C2 N1 C1 Y1 174.9(6) . . . . ?
C10 N2 C1 N1 175.2(5) . . . . ?
Y1 N2 C1 N1 0.4(5) . . . . ?
C10 N2 C1 C18 -5.1(8) . . . . ?
Y1 N2 C1 C18 -179.8(4) . . . . ?
C10 N2 C1 Y1 174.8(6) . . . . ?
N4 Y1 C1 N1 83.6(4) . . . . ?
N3 Y1 C1 N1 -94.5(3) . . . . ?
N2 Y1 C1 N1 -179.6(5) . . . . ?
Si2 Y1 C1 N1 -129.0(3) . . . . ?
Si3 Y1 C1 N1 49.6(4) . . . . ?
N4 Y1 C1 N2 -96.9(3) . . . . ?
N3 Y1 C1 N2 85.1(4) . . . . ?
N1 Y1 C1 N2 179.6(5) . . . . ?
Si2 Y1 C1 N2 50.6(4) . . . . ?
Si3 Y1 C1 N2 -130.8(3) . . . . ?
N4 Y1 C1 C18 -83(44) . . . . ?
N3 Y1 C1 C18 99(44) . . . . ?
N1 Y1 C1 C18 -167(100) . . . . ?
N2 Y1 C1 C18 14(43) . . . . ?
Si2 Y1 C1 C18 64(44) . . . . ?
Si3 Y1 C1 C18 -117(44) . . . . ?
C1 N1 C2 C7 -71.0(7) . . . . ?
Y1 N1 C2 C7 100.5(7) . . . . ?
C1 N1 C2 C3 111.9(6) . . . . ?
Y1 N1 C2 C3 -76.6(8) . . . . ?
C7 C2 C3 C4 -0.6(9) . . . . ?
N1 C2 C3 C4 176.5(5) . . . . ?
C7 C2 C3 C8 178.4(6) . . . . ?
N1 C2 C3 C8 -4.4(8) . . . . ?
C2 C3 C4 C5 1.4(10) . . . . ?
C8 C3 C4 C5 -177.6(6) . . . . ?
C3 C4 C5 C6 -2.6(11) . . . . ?
C4 C5 C6 C7 3.1(10) . . . . ?
C3 C2 C7 C6 1.1(9) . . . . ?
N1 C2 C7 C6 -176.0(5) . . . . ?
C3 C2 C7 C9 178.9(6) . . . . ?
N1 C2 C7 C9 1.8(9) . . . . ?
C5 C6 C7 C2 -2.3(9) . . . . ?
C5 C6 C7 C9 179.9(6) . . . . ?
C1 N2 C10 C15 111.4(6) . . . . ?
Y1 N2 C10 C15 -77.6(8) . . . . ?
C1 N2 C10 C11 -70.4(8) . . . . ?
Y1 N2 C10 C11 100.6(7) . . . . ?
C15 C10 C11 C12 -3.3(9) . . . . ?
N2 C10 C11 C12 178.5(6) . . . . ?
C15 C10 C11 C16 178.4(6) . . . . ?
N2 C10 C11 C16 0.3(9) . . . . ?
C10 C11 C12 C13 2.8(12) . . . . ?
C16 C11 C12 C13 -179.0(8) . . . . ?
C11 C12 C13 C14 -0.4(14) . . . . ?
C12 C13 C14 C15 -1.6(14) . . . . ?
C13 C14 C15 C10 1.0(11) . . . . ?
C13 C14 C15 C17 -177.1(7) . . . . ?
C11 C10 C15 C14 1.5(9) . . . . ?
N2 C10 C15 C14 179.7(6) . . . . ?
C11 C10 C15 C17 179.6(6) . . . . ?
N2 C10 C15 C17 -2.2(9) . . . . ?
N1 C1 C18 C23 128.4(7) . . . . ?
N2 C1 C18 C23 -51.3(8) . . . . ?
Y1 C1 C18 C23 -65(44) . . . . ?
N1 C1 C18 C19 -50.9(8) . . . . ?
N2 C1 C18 C19 129.4(6) . . . . ?
Y1 C1 C18 C19 116(44) . . . . ?
C23 C18 C19 C20 0.1(10) . . . . ?
C1 C18 C19 C20 179.4(6) . . . . ?
C18 C19 C20 C21 -0.9(11) . . . . ?
C19 C20 C21 C22 0.8(12) . . . . ?
C20 C21 C22 C23 0.0(12) . . . . ?
C19 C18 C23 C22 0.8(10) . . . . ?
C1 C18 C23 C22 -178.5(6) . . . . ?
C21 C22 C23 C18 -0.9(12) . . . . ?
C39 C36 C37 C40 22(15) 2_665 . . 2_665 ?
C41 C36 C37 C40 -161(9) . . . 2_665 ?
C42 C36 C37 C40 37(7) . . . 2_665 ?
C38 C36 C37 C40 -151(10) 2_665 . . 2_665 ?
C41 C36 C37 C40 -125(10) 2_665 . . 2_665 ?
C39 C36 C37 C41 147(16) 2_665 . . 2_665 ?
C40 C36 C37 C41 125(10) 2_665 . . 2_665 ?
C41 C36 C37 C41 -36(7) . . . 2_665 ?
C42 C36 C37 C41 162(5) . . . 2_665 ?
C38 C36 C37 C41 -26(7) 2_665 . . 2_665 ?
C39 C36 C37 C38 165(15) 2_665 . . . ?
C40 C36 C37 C38 143(9) 2_665 . . . ?
C41 C36 C37 C38 -17(6) . . . . ?
C42 C36 C37 C38 -180(3) . . . . ?
C38 C36 C37 C38 -8(8) 2_665 . . . ?
C41 C36 C37 C38 18(4) 2_665 . . . ?
C40 C36 C37 C39 -22(15) 2_665 . . 2_665 ?
C41 C36 C37 C39 178(19) . . . 2_665 ?
C42 C36 C37 C39 16(14) . . . 2_665 ?
C38 C36 C37 C39 -173(21) 2_665 . . 2_665 ?
C41 C36 C37 C39 -147(16) 2_665 . . 2_665 ?
C40 C37 C38 C41 8(11) 2_665 . . 2_665 ?
C36 C37 C38 C41 -37(7) . . . 2_665 ?
C39 C37 C38 C41 -34(7) 2_665 . . 2_665 ?
C40 C37 C38 C39 55(13) 2_665 . . . ?
C41 C37 C38 C39 47(7) 2_665 . . . ?
C36 C37 C38 C39 10(5) . . . . ?
C39 C37 C38 C39 13(6) 2_665 . . . ?
C40 C37 C38 C36 50(12) 2_665 . . 2_665 ?
C41 C37 C38 C36 42(6) 2_665 . . 2_665 ?
C36 C37 C38 C36 5(5) . . . 2_665 ?
C39 C37 C38 C36 8(4) 2_665 . . 2_665 ?
C41 C38 C39 C36 13(7) 2_665 . . 2_665 ?
C37 C38 C39 C36 -11(7) . . . 2_665 ?
C41 C38 C39 C42 -139(8) 2_665 . . 2_665 ?
C37 C38 C39 C42 -162(7) . . . 2_665 ?
C36 C38 C39 C42 -151(13) 2_665 . . 2_665 ?
C41 C38 C39 C40 22(5) 2_665 . . . ?
C37 C38 C39 C40 -1(5) . . . . ?
C36 C38 C39 C40 9(5) 2_665 . . . ?
C37 C38 C39 C41 -23(4) . . . 2_665 ?
C36 C38 C39 C41 -13(7) 2_665 . . 2_665 ?
C41 C38 C39 C37 14(5) 2_665 . . 2_665 ?
C37 C38 C39 C37 -9(4) . . . 2_665 ?
C36 C38 C39 C37 2(4) 2_665 . . 2_665 ?
C36 C39 C40 C37 -16(11) 2_665 . . 2_665 ?
C42 C39 C40 C37 134(9) 2_665 . . 2_665 ?
C38 C39 C40 C37 -35(10) . . . 2_665 ?
C41 C39 C40 C37 -25(8) 2_665 . . 2_665 ?
C42 C39 C40 C36 150(12) 2_665 . . 2_665 ?
C38 C39 C40 C36 -19(9) . . . 2_665 ?
C41 C39 C40 C36 -9(9) 2_665 . . 2_665 ?
C37 C39 C40 C36 16(11) 2_665 . . 2_665 ?
C36 C39 C40 C41 22(10) 2_665 . . . ?
C42 C39 C40 C41 172(4) 2_665 . . . ?
C38 C39 C40 C41 3(5) . . . . ?
C41 C39 C40 C41 14(4) 2_665 . . . ?
C37 C39 C40 C41 38(7) 2_665 . . . ?
C36 C39 C40 C42 -150(12) 2_665 . . 2_665 ?
C38 C39 C40 C42 -169(6) . . . 2_665 ?
C41 C39 C40 C42 -159(4) 2_665 . . 2_665 ?
C37 C39 C40 C42 -134(9) 2_665 . . 2_665 ?
C37 C40 C41 C38 -7(9) 2_665 . . 2_665 ?
C36 C40 C41 C38 -130(9) 2_665 . . 2_665 ?
C39 C40 C41 C38 -138(8) . . . 2_665 ?
C42 C40 C41 C38 -127(9) 2_665 . . 2_665 ?
C36 C40 C41 C37 -123(10) 2_665 . . 2_665 ?
C39 C40 C41 C37 -131(10) . . . 2_665 ?
C42 C40 C41 C37 -120(12) 2_665 . . 2_665 ?
C37 C40 C41 C36 119(9) 2_665 . . . ?
C36 C40 C41 C36 -4(7) 2_665 . . . ?
C39 C40 C41 C36 -12(6) . . . . ?
C42 C40 C41 C36 -1(11) 2_665 . . . ?
C37 C40 C41 C39 107(10) 2_665 . . 2_665 ?
C36 C40 C41 C39 -16(7) 2_665 . . 2_665 ?
C39 C40 C41 C39 -24(7) . . . 2_665 ?
C42 C40 C41 C39 -13(11) 2_665 . . 2_665 ?
C37 C40 C41 C36 123(10) 2_665 . . 2_665 ?
C39 C40 C41 C36 -8(4) . . . 2_665 ?
C42 C40 C41 C36 3(5) 2_665 . . 2_665 ?
C39 C36 C41 C38 -13(7) 2_665 . . 2_665 ?
C40 C36 C41 C38 156(8) 2_665 . . 2_665 ?
C37 C36 C41 C38 168(4) . . . 2_665 ?
C42 C36 C41 C38 -32(6) . . . 2_665 ?
C41 C36 C41 C38 153(5) 2_665 . . 2_665 ?
C39 C36 C41 C37 -132(7) 2_665 . . 2_665 ?
C40 C36 C41 C37 37(10) 2_665 . . 2_665 ?
C37 C36 C41 C37 49(8) . . . 2_665 ?
C42 C36 C41 C37 -151(5) . . . 2_665 ?
C38 C36 C41 C37 -119(8) 2_665 . . 2_665 ?
C41 C36 C41 C37 33(5) 2_665 . . 2_665 ?
C39 C36 C41 C40 -164(5) 2_665 . . . ?
C40 C36 C41 C40 5(10) 2_665 . . . ?
C37 C36 C41 C40 17(6) . . . . ?
C42 C36 C41 C40 178(3) . . . . ?
C38 C36 C41 C40 -151(6) 2_665 . . . ?
C41 C36 C41 C40 2(4) 2_665 . . . ?
C40 C36 C41 C39 169(12) 2_665 . . 2_665 ?
C37 C36 C41 C39 -179(8) . . . 2_665 ?
C42 C36 C41 C39 -19(4) . . . 2_665 ?
C38 C36 C41 C39 13(7) 2_665 . . 2_665 ?
C41 C36 C41 C39 165(7) 2_665 . . 2_665 ?
C39 C36 C41 C36 -165(7) 2_665 . . 2_665 ?
C40 C36 C41 C36 4(7) 2_665 . . 2_665 ?
C37 C36 C41 C36 16(3) . . . 2_665 ?
C42 C36 C41 C36 176(4) . . . 2_665 ?
C38 C36 C41 C36 -153(5) 2_665 . . 2_665 ?
C41 C36 C41 C36 0.000(2) 2_665 . . 2_665 ?
C40 C36 C42 C39 -152(11) 2_665 . . 2_665 ?
C37 C36 C42 C39 -169(10) . . . 2_665 ?
C41 C36 C42 C39 33(7) . . . 2_665 ?
C38 C36 C42 C39 17(7) 2_665 . . 2_665 ?
C41 C36 C42 C39 -154(12) 2_665 . . 2_665 ?
C39 C36 C42 C40 152(11) 2_665 . . 2_665 ?
C37 C36 C42 C40 -16(4) . . . 2_665 ?
C41 C36 C42 C40 -174(7) . . . 2_665 ?
C38 C36 C42 C40 169(6) 2_665 . . 2_665 ?
C41 C36 C42 C40 -2(3) 2_665 . . 2_665 ?
